data_4032958
loop_
_publ_author_name
'Al-Azemi, Talal F'
'Vinodh, Mickey'
'Alipour, Fatemeh H.'
'Mohamod, Abdirahman A.'

_publ_section_title
;
 Constitutional Isomers of Pentahydroxy-Functionalized Pillar[5]arenes:
 Synthesis, Characterization, and Crystal Structures.
;
_journal_issue 20
_journal_name_full 'The Journal of organic chemistry'
_journal_page_first 10945
_journal_page_last 10952
_journal_paper_doi 10.1021/acs.joc.7b01837
_journal_volume 82
_journal_year 2017
_chemical_formula_sum 'C81 H82 O10'
_chemical_formula_weight 1215.47
_chemical_name_common 'Benzoxymethoxy Pillerene'
_space_group_crystal_system triclinic
_space_group_IT_number 2
_space_group_name_Hall '-P 1'
_space_group_name_H-M_alt 'P -1'
_symmetry_space_group_name_Hall '-P 1'
_symmetry_space_group_name_H-M 'P -1'
_atom_sites_solution_hydrogens geom
_atom_sites_solution_primary direct
_atom_sites_solution_secondary difmap
_cell_angle_alpha 72.623(5)
_cell_angle_beta 76.291(5)
_cell_angle_gamma 77.888(5)
_cell_formula_units_Z 2
_cell_length_a 12.0438(11)
_cell_length_b 14.5042(14)
_cell_length_c 22.049(3)
_cell_measurement_reflns_used 5202
_cell_measurement_temperature 150.(2)
_cell_measurement_theta_max 25.0
_cell_measurement_theta_min 3.0
_cell_volume 3530.8(7)
_computing_structure_refinement 'SHELXL-97 (Sheldrick, 2008)'
_computing_structure_solution 'SHELXS-97 (Sheldrick, 2008)'
_diffrn_ambient_temperature 150.(2)
_diffrn_detector_area_resol_mean 10.000
_diffrn_measured_fraction_theta_full 0.995
_diffrn_measured_fraction_theta_max 0.995
_diffrn_measurement_device_type 'Rigaku R-AXIS RAPID'
_diffrn_measurement_method \w
_diffrn_radiation_type 'Mo K\a'
_diffrn_radiation_wavelength 0.71075
_diffrn_reflns_av_R_equivalents 0.0774
_diffrn_reflns_av_sigmaI/netI 0.1093
_diffrn_reflns_limit_h_max 14
_diffrn_reflns_limit_h_min -13
_diffrn_reflns_limit_k_max 17
_diffrn_reflns_limit_k_min -17
_diffrn_reflns_limit_l_max 26
_diffrn_reflns_limit_l_min -26
_diffrn_reflns_number 27683
_diffrn_reflns_theta_full 24.99
_diffrn_reflns_theta_max 24.99
_diffrn_reflns_theta_min 3.00
_exptl_absorpt_coefficient_mu 0.074
_exptl_absorpt_correction_T_max 1.00
_exptl_absorpt_correction_T_min 0.51
_exptl_absorpt_correction_type multi-scan
_exptl_absorpt_process_details 'ABSCOR (Rigaku, 1995)'
_exptl_crystal_colour colourless
_exptl_crystal_density_diffrn 1.143
_exptl_crystal_density_method 'not measured'
_exptl_crystal_description Block
_exptl_crystal_F_000 1296
_exptl_crystal_size_max 0.200
_exptl_crystal_size_mid 0.090
_exptl_crystal_size_min 0.060
_refine_diff_density_max 0.755
_refine_diff_density_min -0.294
_refine_ls_extinction_coef 0.0070(19)
_refine_ls_extinction_method SHELXL
_refine_ls_goodness_of_fit_ref 1.001
_refine_ls_hydrogen_treatment mixed
_refine_ls_matrix_type full
_refine_ls_number_parameters 899
_refine_ls_number_reflns 12358
_refine_ls_number_restraints 188
_refine_ls_restrained_S_all 1.011
_refine_ls_R_factor_all 0.2028
_refine_ls_R_factor_gt 0.1038
_refine_ls_shift/su_max 0.000
_refine_ls_shift/su_mean 0.000
_refine_ls_structure_factor_coef Fsqd
_refine_ls_weighting_details 'calc w=1/[\s^2^(Fo^2^)+(0.2000P)^2^+0.0000P] where P=(Fo^2^+2Fc^2^)/3'
_refine_ls_weighting_scheme calc
_refine_ls_wR_factor_gt 0.2834
_refine_ls_wR_factor_ref 0.3483
_reflns_number_gt 5331
_reflns_number_total 12358
_reflns_threshold_expression >2sigma(I)
_cod_data_source_file jo7b01837_si_002.cif
_cod_data_source_block Pillar_1a
_cod_depositor_comments 'Adding full bibliography for 4032958--4032966.cif.'
_cod_database_code 4032958

loop_
_space_group_symop_operation_xyz
'x, y, z'
'-x, -y, -z'

loop_
_atom_site_type_symbol
_atom_site_label
_atom_site_fract_x
_atom_site_fract_y
_atom_site_fract_z
_atom_site_U_iso_or_equiv
_atom_site_adp_type
_atom_site_calc_flag
_atom_site_refinement_flags
_atom_site_occupancy
_atom_site_disorder_assembly
_atom_site_disorder_group
C C36A 0.465(3) 0.6294(17) 0.157(2) 0.098(7) Uani d PDU 0.496(5) A 1
H H36A 0.4322 0.6437 0.1176 0.117 Uiso calc PR 0.496(5) A 1
H H36B 0.402 0.6284 0.195 0.117 Uiso calc PR 0.496(5) A 1
C C37A 0.5638(9) 0.5188(7) 0.1671(5) 0.058(2) Uani d PDU 0.496(5) A 1
C C38A 0.5308(10) 0.4347(7) 0.1605(5) 0.067(3) Uani d PDU 0.496(5) A 1
H H38A 0.4598 0.4401 0.1472 0.081 Uiso calc PR 0.496(5) A 1
C C39A 0.6020(10) 0.3429(7) 0.1736(6) 0.071(3) Uani d PDU 0.496(5) A 1
H H39A 0.5797 0.2868 0.1687 0.085 Uiso calc PR 0.496(5) A 1
C C40A 0.7022(10) 0.3364(8) 0.1931(5) 0.071(3) Uani d PDU 0.496(5) A 1
H H40A 0.7504 0.2749 0.2011 0.085 Uiso calc PR 0.496(5) A 1
C C41A 0.7360(10) 0.4125(8) 0.2014(5) 0.067(3) Uani d PDU 0.496(5) A 1
H H41A 0.806 0.4042 0.2165 0.08 Uiso calc PR 0.496(5) A 1
C C42A 0.6687(9) 0.5050(7) 0.1881(5) 0.062(2) Uani d PDU 0.496(5) A 1
H H42A 0.6946 0.5592 0.1933 0.075 Uiso calc PR 0.496(5) A 1
C C43A 0.435(4) 1.1674(19) 0.047(2) 0.063(6) Uani d PU 0.496(5) A 1
H H43A 0.3892 1.231 0.0315 0.095 Uiso calc PR 0.496(5) A 1
H H43B 0.5038 1.1577 0.0142 0.095 Uiso calc PR 0.496(5) A 1
H H43C 0.4587 1.1655 0.0871 0.095 Uiso calc PR 0.496(5) A 1
C C36B 0.438(3) 1.1501(18) 0.042(2) 0.057(4) Uani d PDU 0.504(5) A 2
H H36C 0.4933 1.1413 0.0027 0.068 Uiso calc PR 0.504(5) A 2
H H36D 0.4821 1.1397 0.0771 0.068 Uiso calc PR 0.504(5) A 2
C C37B 0.3585(11) 1.2669(8) 0.0281(6) 0.085(3) Uani d PDU 0.504(5) A 2
C C38B 0.2585(11) 1.2862(8) 0.0006(6) 0.091(3) Uani d PDU 0.504(5) A 2
H H38B 0.2326 1.2333 -0.0063 0.11 Uiso calc PR 0.504(5) A 2
C C39B 0.1944(12) 1.3826(8) -0.0174(6) 0.099(3) Uani d PDU 0.504(5) A 2
H H39B 0.1273 1.3953 -0.036 0.118 Uiso calc PR 0.504(5) A 2
C C40B 0.2377(12) 1.4548(9) -0.0057(6) 0.103(3) Uani d PDU 0.504(5) A 2
H H40B 0.2021 1.5204 -0.0203 0.123 Uiso calc PR 0.504(5) A 2
C C41B 0.3274(11) 1.4393(7) 0.0252(6) 0.084(3) Uani d PDU 0.504(5) A 2
H H41B 0.3447 1.4908 0.0381 0.101 Uiso calc PR 0.504(5) A 2
C C42B 0.3943(12) 1.3468(7) 0.0379(7) 0.099(3) Uani d PDU 0.504(5) A 2
H H42B 0.4642 1.3379 0.0532 0.119 Uiso calc PR 0.504(5) A 2
C C43B 0.492(2) 0.6096(17) 0.1515(17) 0.076(5) Uani d PU 0.504(5) A 2
H H43D 0.5403 0.5501 0.1711 0.114 Uiso calc PR 0.504(5) A 2
H H43E 0.491 0.6104 0.1069 0.114 Uiso calc PR 0.504(5) A 2
H H43F 0.4126 0.6107 0.1765 0.114 Uiso calc PR 0.504(5) A 2
O O1 0.5376(3) 0.6952(3) 0.15121(18) 0.0702(11) Uani d . 1.0 . .
O O2 0.3617(3) 1.0858(3) 0.06041(16) 0.0641(10) Uani d . 1.0 . .
O O3 0.6760(3) 0.6836(2) 0.35608(17) 0.0630(10) Uani d . 1.0 A .
O O4 0.7453(3) 0.9955(3) 0.14035(16) 0.0606(10) Uani d . 1.0 . .
O O5 0.3257(3) 0.8054(3) 0.51042(17) 0.0652(10) Uani d . 1.0 . .
O O6 0.6405(3) 1.0526(2) 0.36306(15) 0.0548(9) Uani d . 1.0 A .
O O7 -0.0282(3) 0.9022(3) 0.40556(15) 0.0561(9) Uani d . 1.0 A .
O O8 0.2122(4) 1.1855(3) 0.41053(19) 0.0724(12) Uani d . 1.0 . .
O O9 0.1021(3) 0.8258(3) 0.19891(16) 0.0609(10) Uani d . 1.0 . .
O O10 0.0209(4) 1.2155(3) 0.20005(19) 0.0768(12) Uani d . 1.0 A .
C C1 0.3331(4) 0.9205(4) 0.0981(2) 0.0553(14) Uani d . 1.0 . .
C C2 0.3752(5) 0.8226(4) 0.1209(2) 0.0559(14) Uani d . 1.0 A .
C C3 0.4901(5) 0.7920(4) 0.1280(2) 0.0566(14) Uani d . 1.0 A .
C C4 0.5667(4) 0.8611(4) 0.1114(2) 0.0547(14) Uani d . 1.0 . .
C C5 0.5249(5) 0.9592(4) 0.0891(2) 0.0553(14) Uani d . 1.0 A .
C C6 0.4094(5) 0.9885(4) 0.0826(2) 0.0551(14) Uani d . 1.0 A .
C C7 0.6909(5) 0.8298(4) 0.1201(3) 0.0630(15) Uani d . 1.0 A .
H H7A 0.7403 0.873 0.0857 0.076 Uiso calc R 1.0 . .
H H7B 0.717 0.7622 0.1158 0.076 Uiso calc R 1.0 . .
C C8 0.7048(4) 0.8342(4) 0.1860(2) 0.0528(13) Uani d . 1.0 . .
C C9 0.6867(4) 0.7558(4) 0.2404(3) 0.0526(13) Uani d . 1.0 A .
H H9 0.6696 0.6978 0.2354 0.063 Uiso calc R 1.0 . .
C C10 0.6929(4) 0.7598(3) 0.3012(2) 0.0490(12) Uani d . 1.0 . .
C C11 0.7155(4) 0.8452(4) 0.3105(2) 0.0501(12) Uani d . 1.0 A .
C C12 0.7347(4) 0.9235(4) 0.2560(2) 0.0503(13) Uani d . 1.0 . .
H H12 0.7517 0.9817 0.2609 0.06 Uiso calc R 1.0 A .
C C13 0.7297(4) 0.9185(4) 0.1951(2) 0.0507(13) Uani d . 1.0 A .
C C14 0.7154(4) 0.8529(4) 0.3774(2) 0.0520(13) Uani d . 1.0 . .
H H14A 0.7708 0.8965 0.3743 0.062 Uiso calc R 1.0 A .
H H14B 0.7413 0.7875 0.4045 0.062 Uiso calc R 1.0 . .
C C15 0.5963(4) 0.8924(4) 0.4093(2) 0.0463(12) Uani d . 1.0 A .
C C16 0.5173(4) 0.8293(4) 0.4464(2) 0.0495(13) Uani d . 1.0 . .
H H16 0.5398 0.7607 0.4529 0.059 Uiso calc R 1.0 A .
C C17 0.4078(4) 0.8649(4) 0.4736(2) 0.0495(13) Uani d . 1.0 A .
C C18 0.3720(4) 0.9646(4) 0.4663(2) 0.0438(11) Uani d . 1.0 . .
C C19 0.4506(4) 1.0283(4) 0.4293(2) 0.0449(12) Uani d . 1.0 A .
H H19 0.4285 1.0967 0.4236 0.054 Uiso calc R 1.0 . .
C C20 0.5600(4) 0.9924(3) 0.4010(2) 0.0435(12) Uani d . 1.0 . .
C C21 0.2523(4) 1.0035(4) 0.4968(2) 0.0499(13) Uani d . 1.0 A .
H H21A 0.2548 1.0638 0.5084 0.06 Uiso calc R 1.0 . .
H H21B 0.2249 0.9547 0.5369 0.06 Uiso calc R 1.0 . .
C C22 0.1682(4) 1.0258(4) 0.4505(2) 0.0466(12) Uani d . 1.0 . .
C C23 0.1081(4) 0.9528(4) 0.4508(2) 0.0490(12) Uani d . 1.0 A .
H H23 0.1182 0.8904 0.4806 0.059 Uiso calc R 1.0 . .
C C24 0.0340(4) 0.9712(4) 0.4076(2) 0.0479(12) Uani d . 1.0 . .
C C25 0.0158(4) 1.0628(4) 0.3637(2) 0.0498(12) Uani d . 1.0 A .
C C26 0.0754(4) 1.1355(4) 0.3645(2) 0.0516(13) Uani d . 1.0 . .
H H26 0.0648 1.1984 0.3353 0.062 Uiso calc R 1.0 A .
C C27 0.1494(4) 1.1167(4) 0.4074(2) 0.0514(13) Uani d . 1.0 A .
C C28 -0.0628(4) 1.0820(4) 0.3163(2) 0.0562(14) Uani d . 1.0 . .
H H28A -0.0939 1.1526 0.3049 0.067 Uiso calc R 1.0 A .
H H28B -0.1288 1.0455 0.3369 0.067 Uiso calc R 1.0 . .
C C29 -0.0008(4) 1.0519(4) 0.2551(2) 0.0546(13) Uani d . 1.0 A .
C C30 0.0193(4) 0.9536(4) 0.2548(2) 0.0514(13) Uani d . 1.0 . .
H H30 -0.0114 0.9068 0.2921 0.062 Uiso calc R 1.0 A .
C C31 0.0829(4) 0.9226(4) 0.2013(2) 0.0491(12) Uani d . 1.0 A .
C C32 0.1313(4) 0.9886(4) 0.1466(2) 0.0535(13) Uani d . 1.0 . .
C C33 0.1088(5) 1.0876(4) 0.1467(2) 0.0559(14) Uani d . 1.0 A .
H H33 0.1389 1.1347 0.1094 0.067 Uiso calc R 1.0 . .
C C34 0.0445(5) 1.1175(4) 0.1995(3) 0.0573(14) Uani d . 1.0 . .
C C35 0.2089(4) 0.9532(4) 0.0900(2) 0.0603(15) Uani d . 1.0 A .
H H35A 0.1786 0.8981 0.0849 0.072 Uiso calc R 1.0 . .
H H35B 0.2058 1.0068 0.0498 0.072 Uiso calc R 1.0 . .
C C44 0.6664(7) 0.5926(4) 0.3468(3) 0.092(2) Uani d . 1.0 . .
H H44A 0.5952 0.5992 0.3306 0.11 Uiso calc R 1.0 A .
H H44B 0.6642 0.5423 0.388 0.11 Uiso calc R 1.0 . .
H H44C 0.7331 0.5736 0.3153 0.11 Uiso calc R 1.0 . .
C C45 0.7986(7) 1.0699(6) 0.1419(4) 0.114(3) Uani d . 1.0 . .
H H45A 0.8717 1.0424 0.1581 0.136 Uiso calc R 1.0 . .
H H45B 0.7478 1.1078 0.1713 0.136 Uiso calc R 1.0 . .
C C46 0.8231(9) 1.1357(6) 0.0740(4) 0.112(3) Uani d . 1.0 . .
C C47 0.9220(10) 1.1362(9) 0.0294(5) 0.170(5) Uani d . 1.0 . .
H H47 0.9845 1.0849 0.0375 0.204 Uiso calc R 1.0 . .
C C48 0.9352(10) 1.2123(8) -0.0301(4) 0.139(5) Uani d . 1.0 . .
H H48 1.0072 1.2172 -0.0592 0.167 Uiso calc R 1.0 . .
C C49 0.8391(11) 1.2761(7) -0.0419(4) 0.120(3) Uani d . 1.0 . .
H H49 0.8457 1.326 -0.0815 0.144 Uiso calc R 1.0 . .
C C50 0.7307(10) 1.2757(6) -0.0014(4) 0.128(3) Uani d . 1.0 . .
H H50 0.6651 1.3204 -0.014 0.153 Uiso calc R 1.0 . .
C C51 0.7233(11) 1.2078(7) 0.0575(4) 0.146(4) Uani d . 1.0 . .
H H51 0.6525 1.2079 0.0878 0.175 Uiso calc R 1.0 . .
C C52 0.3455(5) 0.7086(4) 0.5092(3) 0.082(2) Uani d . 1.0 . .
H H52A 0.4163 0.675 0.5265 0.099 Uiso calc R 1.0 . .
H H52B 0.3571 0.7044 0.4641 0.099 Uiso calc R 1.0 . .
C C53 0.2439(5) 0.6598(4) 0.5493(3) 0.0691(16) Uani d . 1.0 . .
C C54 0.1933(6) 0.6083(5) 0.5236(3) 0.085(2) Uani d . 1.0 . .
H H54 0.2186 0.6073 0.4795 0.103 Uiso calc R 1.0 . .
C C55 0.1034(7) 0.5564(6) 0.5624(5) 0.111(3) Uani d . 1.0 . .
H H55 0.0717 0.5169 0.5453 0.133 Uiso calc R 1.0 . .
C C56 0.0621(7) 0.5629(6) 0.6239(5) 0.106(3) Uani d . 1.0 . .
H H56 -0.0007 0.5302 0.6493 0.127 Uiso calc R 1.0 . .
C C57 0.1102(6) 0.6162(5) 0.6494(4) 0.093(2) Uani d . 1.0 . .
H H57 0.0817 0.6198 0.6929 0.112 Uiso calc R 1.0 . .
C C58 0.2001(6) 0.6651(5) 0.6123(3) 0.084(2) Uani d . 1.0 . .
H H58 0.2325 0.703 0.6303 0.101 Uiso calc R 1.0 . .
C C59 0.6041(5) 1.1549(4) 0.3514(3) 0.0612(15) Uani d . 1.0 . .
H H59A 0.5856 1.1731 0.3924 0.073 Uiso calc R 1.0 A .
H H59B 0.5354 1.173 0.3315 0.073 Uiso calc R 1.0 . .
H H59C 0.6663 1.1893 0.3222 0.073 Uiso calc R 1.0 . .
C C60 -0.0021(5) 0.8059(4) 0.4431(3) 0.0602(15) Uani d . 1.0 . .
H H60A 0.0807 0.7828 0.4318 0.072 Uiso calc R 1.0 A .
H H60B -0.0465 0.7633 0.4344 0.072 Uiso calc R 1.0 . .
H H60C -0.0223 0.8045 0.4891 0.072 Uiso calc R 1.0 . .
C C61 0.2170(7) 1.2714(5) 0.3643(3) 0.092(2) Uani d . 1.0 . .
H H61A 0.1379 1.3064 0.361 0.11 Uiso calc R 1.0 . .
H H61B 0.2551 1.2591 0.3219 0.11 Uiso calc R 1.0 . .
C C62 0.2846(5) 1.3325(4) 0.3824(3) 0.0697(16) Uani d . 1.0 . .
C C63 0.2596(6) 1.3477(5) 0.4426(3) 0.086(2) Uani d . 1.0 . .
H H63 0.1995 1.318 0.4739 0.103 Uiso calc R 1.0 . .
C C64 0.3199(6) 1.4056(5) 0.4595(3) 0.087(2) Uani d . 1.0 . .
H H64 0.3006 1.4159 0.5015 0.104 Uiso calc R 1.0 . .
C C65 0.4066(7) 1.4471(5) 0.4149(4) 0.094(2) Uani d . 1.0 . .
H H65 0.447 1.4881 0.4254 0.113 Uiso calc R 1.0 . .
C C66 0.4360(7) 1.4303(5) 0.3553(4) 0.094(2) Uani d . 1.0 . .
H H66 0.4975 1.459 0.3248 0.113 Uiso calc R 1.0 . .
C C67 0.3766(6) 1.3710(5) 0.3383(3) 0.0819(19) Uani d . 1.0 . .
H H67 0.3993 1.3575 0.2971 0.098 Uiso calc R 1.0 . .
C C68 0.0399(6) 0.7582(4) 0.2509(3) 0.0732(17) Uani d . 1.0 . .
H H68A -0.044 0.7828 0.2566 0.088 Uiso calc R 1.0 . .
H H68B 0.0659 0.75 0.2918 0.088 Uiso calc R 1.0 . .
C C69 0.0642(5) 0.6634(4) 0.2335(3) 0.0661(16) Uani d . 1.0 . .
C C70 0.1627(6) 0.5979(5) 0.2437(3) 0.085(2) Uani d . 1.0 . .
H H70 0.2158 0.6117 0.2643 0.102 Uiso calc R 1.0 . .
C C71 0.1862(8) 0.5116(5) 0.2243(4) 0.099(2) Uani d . 1.0 . .
H H71 0.2554 0.4679 0.2313 0.119 Uiso calc R 1.0 . .
C C72 0.1116(9) 0.4900(6) 0.1958(4) 0.104(3) Uani d . 1.0 . .
H H72 0.1284 0.431 0.1827 0.125 Uiso calc R 1.0 . .
C C73 0.0114(8) 0.5522(7) 0.1856(4) 0.102(2) Uani d . 1.0 . .
H H73 -0.0421 0.5365 0.1661 0.122 Uiso calc R 1.0 . .
C C74 -0.0110(6) 0.6399(6) 0.2043(3) 0.089(2) Uani d . 1.0 . .
H H74 -0.0798 0.6838 0.1966 0.107 Uiso calc R 1.0 . .
C C75 0.0425(8) 1.2872(5) 0.1390(4) 0.117(3) Uani d . 1.0 . .
H H75A 0.0098 1.2721 0.1071 0.141 Uiso calc R 1.0 A .
H H75B 0.126 1.2863 0.1241 0.141 Uiso calc R 1.0 . .
H H75C 0.0064 1.3522 0.1443 0.141 Uiso calc R 1.0 . .
C C76 0.3414(9) 1.1820(7) 0.2127(5) 0.168(3) Uani d DU 1.0 . .
H H76A 0.3864 1.2363 0.1947 0.252 Uiso calc R 1.0 . .
H H76B 0.2826 1.1946 0.2497 0.252 Uiso calc R 1.0 . .
H H76C 0.3036 1.1761 0.1796 0.252 Uiso calc R 1.0 . .
C C77 0.4256(8) 1.0828(7) 0.2359(4) 0.141(2) Uani d DU 1.0 . .
H H77A 0.4847 1.0658 0.1997 0.17 Uiso calc R 1.0 . .
H H77B 0.4635 1.0845 0.2707 0.17 Uiso calc R 1.0 . .
C C78 0.3331(10) 1.0139(7) 0.2610(4) 0.149(2) Uani d DU 1.0 . .
H H78A 0.29 1.0216 0.2264 0.178 Uiso calc R 1.0 . .
H H78B 0.2775 1.0322 0.298 0.178 Uiso calc R 1.0 . .
C C79 0.3891(9) 0.9056(8) 0.2827(4) 0.143(2) Uani d U 1.0 . .
H H79A 0.4405 0.8872 0.2446 0.172 Uiso calc R 1.0 . .
H H79B 0.4381 0.9004 0.3142 0.172 Uiso calc R 1.0 . .
C C80 0.3109(9) 0.8367(9) 0.3112(5) 0.148(3) Uani d U 1.0 . .
H H80A 0.2498 0.8524 0.285 0.178 Uiso calc R 1.0 . .
H H80B 0.2732 0.8443 0.3549 0.178 Uiso calc R 1.0 . .
C C81 0.3696(8) 0.7206(8) 0.3180(4) 0.146(3) Uani d U 1.0 . .
H H81A 0.4008 0.7105 0.2748 0.219 Uiso calc R 1.0 . .
H H81B 0.3106 0.6785 0.3405 0.219 Uiso calc R 1.0 . .
H H81C 0.4321 0.7044 0.3427 0.219 Uiso calc R 1.0 . .

loop_
_atom_site_aniso_label
_atom_site_aniso_U_11
_atom_site_aniso_U_22
_atom_site_aniso_U_33
_atom_site_aniso_U_12
_atom_site_aniso_U_13
_atom_site_aniso_U_23
C36A 0.100(14) 0.046(8) 0.137(13) -0.002(7) -0.042(12) 0.000(9)
C37A 0.065(5) 0.051(4) 0.059(5) -0.008(4) -0.003(4) -0.022(4)
C38A 0.070(5) 0.056(5) 0.071(6) -0.011(4) -0.001(5) -0.018(4)
C39A 0.079(6) 0.044(4) 0.074(6) -0.009(5) 0.009(5) -0.010(4)
C40A 0.082(6) 0.055(5) 0.048(5) 0.005(5) 0.003(5) 0.002(4)
C41A 0.077(6) 0.069(5) 0.045(5) 0.010(4) -0.013(4) -0.014(4)
C42A 0.075(5) 0.054(5) 0.056(5) -0.004(4) -0.011(4) -0.017(4)
C43A 0.074(8) 0.053(9) 0.064(10) -0.024(9) 0.012(8) -0.025(8)
C36B 0.080(9) 0.065(8) 0.044(7) -0.039(7) -0.004(7) -0.027(8)
C37B 0.121(7) 0.064(5) 0.068(6) -0.030(5) 0.009(5) -0.026(5)
C38B 0.131(8) 0.079(5) 0.060(6) -0.023(5) -0.003(5) -0.018(5)
C39B 0.142(8) 0.083(6) 0.060(6) -0.025(6) 0.007(5) -0.018(5)
C40B 0.150(8) 0.063(5) 0.076(7) -0.020(6) 0.014(6) -0.013(5)
C41B 0.141(8) 0.033(4) 0.076(6) -0.027(5) 0.006(5) -0.021(5)
C42B 0.135(8) 0.069(5) 0.093(7) -0.027(5) 0.001(6) -0.030(5)
C43B 0.075(11) 0.072(11) 0.105(9) -0.019(8) -0.037(9) -0.035(8)
O1 0.075(3) 0.068(3) 0.073(3) -0.025(2) -0.005(2) -0.023(2)
O2 0.069(2) 0.071(3) 0.051(2) -0.029(2) -0.0025(18) -0.0076(18)
O3 0.067(2) 0.052(2) 0.067(2) -0.0172(19) -0.0109(19) -0.0062(18)
O4 0.068(2) 0.072(2) 0.051(2) -0.037(2) -0.0127(17) -0.0091(17)
O5 0.064(2) 0.063(2) 0.065(2) -0.029(2) 0.0120(18) -0.0175(18)
O6 0.047(2) 0.058(2) 0.055(2) -0.0212(18) -0.0024(16) -0.0054(16)
O7 0.055(2) 0.065(2) 0.053(2) -0.0259(19) -0.0077(16) -0.0123(17)
O8 0.091(3) 0.063(2) 0.078(3) -0.035(2) -0.032(2) -0.010(2)
O9 0.063(2) 0.068(2) 0.048(2) -0.025(2) 0.0071(17) -0.0127(17)
O10 0.092(3) 0.064(3) 0.074(3) -0.027(2) -0.003(2) -0.017(2)
C1 0.049(3) 0.088(4) 0.035(3) -0.030(3) 0.002(2) -0.020(3)
C2 0.060(3) 0.079(4) 0.035(3) -0.025(3) 0.002(2) -0.022(3)
C3 0.062(4) 0.077(4) 0.038(3) -0.028(3) 0.001(2) -0.023(3)
C4 0.052(3) 0.082(4) 0.040(3) -0.028(3) 0.005(2) -0.028(3)
C5 0.060(3) 0.080(4) 0.032(3) -0.031(3) 0.006(2) -0.022(3)
C6 0.060(3) 0.077(4) 0.032(3) -0.026(3) 0.005(2) -0.019(2)
C7 0.056(3) 0.082(4) 0.055(3) -0.025(3) 0.009(3) -0.030(3)
C8 0.037(3) 0.068(3) 0.055(3) -0.016(3) 0.004(2) -0.023(3)
C9 0.042(3) 0.053(3) 0.064(3) -0.011(3) 0.001(2) -0.024(3)
C10 0.041(3) 0.046(3) 0.055(3) -0.009(2) -0.002(2) -0.009(2)
C11 0.037(3) 0.059(3) 0.052(3) -0.007(2) -0.002(2) -0.016(2)
C12 0.039(3) 0.057(3) 0.056(3) -0.019(3) -0.003(2) -0.014(2)
C13 0.048(3) 0.058(3) 0.047(3) -0.019(3) -0.005(2) -0.011(2)
C14 0.042(3) 0.062(3) 0.051(3) -0.015(3) -0.007(2) -0.010(2)
C15 0.037(3) 0.063(3) 0.038(3) -0.011(2) -0.008(2) -0.009(2)
C16 0.050(3) 0.054(3) 0.043(3) -0.018(3) -0.005(2) -0.006(2)
C17 0.049(3) 0.063(3) 0.036(3) -0.027(3) -0.002(2) -0.004(2)
C18 0.045(3) 0.055(3) 0.036(2) -0.014(3) -0.007(2) -0.014(2)
C19 0.045(3) 0.052(3) 0.042(3) -0.014(2) -0.011(2) -0.011(2)
C20 0.045(3) 0.051(3) 0.034(2) -0.016(3) -0.005(2) -0.006(2)
C21 0.048(3) 0.071(3) 0.036(3) -0.016(3) -0.002(2) -0.021(2)
C22 0.039(3) 0.071(3) 0.035(3) -0.013(3) 0.002(2) -0.025(2)
C23 0.050(3) 0.056(3) 0.044(3) -0.018(3) 0.003(2) -0.020(2)
C24 0.040(3) 0.062(3) 0.048(3) -0.018(3) 0.003(2) -0.027(2)
C25 0.042(3) 0.064(3) 0.047(3) -0.013(3) 0.001(2) -0.022(2)
C26 0.050(3) 0.057(3) 0.050(3) -0.009(3) -0.006(2) -0.020(2)
C27 0.058(3) 0.060(3) 0.042(3) -0.022(3) -0.006(2) -0.017(2)
C28 0.043(3) 0.073(4) 0.058(3) -0.014(3) -0.006(2) -0.023(3)
C29 0.043(3) 0.071(4) 0.053(3) -0.011(3) -0.013(2) -0.015(3)
C30 0.044(3) 0.065(3) 0.043(3) -0.011(3) -0.007(2) -0.010(2)
C31 0.047(3) 0.057(3) 0.044(3) -0.015(3) -0.006(2) -0.012(2)
C32 0.048(3) 0.075(4) 0.040(3) -0.020(3) -0.007(2) -0.012(2)
C33 0.060(3) 0.066(4) 0.043(3) -0.029(3) -0.012(3) -0.003(3)
C34 0.054(3) 0.066(4) 0.056(3) -0.019(3) -0.011(3) -0.013(3)
C35 0.061(3) 0.088(4) 0.038(3) -0.029(3) -0.006(2) -0.016(3)
C44 0.123(6) 0.055(4) 0.096(5) -0.028(4) -0.029(4) -0.002(3)
C45 0.134(7) 0.116(6) 0.097(5) -0.079(6) -0.058(5) 0.033(4)
C46 0.147(7) 0.121(6) 0.088(5) -0.098(6) -0.067(6) 0.030(5)
C47 0.146(9) 0.244(13) 0.138(9) -0.106(9) -0.091(8) 0.024(9)
C48 0.168(9) 0.172(9) 0.096(6) -0.102(8) -0.084(7) 0.039(6)
C49 0.175(10) 0.116(7) 0.076(5) -0.084(7) -0.002(6) -0.011(5)
C50 0.159(9) 0.107(6) 0.100(7) -0.019(6) -0.035(6) 0.007(5)
C51 0.207(11) 0.145(8) 0.077(6) -0.064(8) -0.053(7) 0.031(6)
C52 0.069(4) 0.064(4) 0.094(5) -0.022(3) 0.021(3) -0.012(3)
C53 0.058(4) 0.056(3) 0.080(4) -0.015(3) 0.003(3) -0.008(3)
C54 0.081(5) 0.080(4) 0.088(5) -0.023(4) -0.013(4) -0.006(4)
C55 0.092(6) 0.117(6) 0.120(7) -0.051(5) -0.004(5) -0.016(5)
C56 0.076(5) 0.093(5) 0.136(7) -0.038(4) 0.015(5) -0.023(5)
C57 0.080(5) 0.088(5) 0.086(5) -0.020(4) 0.023(4) -0.009(4)
C58 0.078(4) 0.072(4) 0.087(5) -0.021(4) 0.020(4) -0.017(3)
C59 0.060(3) 0.056(3) 0.064(3) -0.020(3) -0.014(3) -0.001(3)
C60 0.059(3) 0.065(4) 0.059(3) -0.024(3) -0.002(3) -0.017(3)
C61 0.116(6) 0.090(5) 0.083(5) -0.062(5) -0.028(4) -0.002(4)
C62 0.074(4) 0.072(4) 0.067(4) -0.024(3) -0.021(3) -0.008(3)
C63 0.089(5) 0.105(5) 0.067(4) -0.039(4) -0.008(3) -0.018(4)
C64 0.110(5) 0.088(5) 0.076(4) -0.038(4) -0.025(4) -0.020(4)
C65 0.116(6) 0.079(5) 0.101(6) -0.049(5) -0.031(5) -0.011(4)
C66 0.094(5) 0.095(5) 0.097(6) -0.046(5) -0.009(4) -0.016(4)
C67 0.077(4) 0.085(4) 0.082(4) -0.028(4) -0.004(3) -0.016(3)
C68 0.081(4) 0.072(4) 0.053(3) -0.023(3) 0.012(3) -0.008(3)
C69 0.061(4) 0.065(4) 0.060(4) -0.017(3) 0.007(3) -0.008(3)
C70 0.074(5) 0.086(5) 0.092(5) -0.015(4) -0.012(4) -0.018(4)
C71 0.110(6) 0.067(5) 0.111(6) -0.003(5) -0.014(5) -0.018(4)
C72 0.122(7) 0.089(6) 0.096(6) -0.028(6) 0.013(5) -0.033(4)
C73 0.099(6) 0.106(6) 0.107(6) -0.037(6) -0.003(5) -0.035(5)
C74 0.077(5) 0.100(6) 0.080(5) -0.019(4) 0.002(4) -0.017(4)
C75 0.142(8) 0.087(5) 0.108(6) -0.029(5) -0.003(5) -0.011(5)
C76 0.181(8) 0.210(6) 0.105(6) -0.031(6) 0.032(6) -0.075(6)
C77 0.182(6) 0.188(6) 0.066(4) -0.048(5) 0.000(4) -0.055(4)
C78 0.161(6) 0.201(5) 0.085(4) -0.039(4) 0.000(4) -0.048(4)
C79 0.138(5) 0.201(5) 0.087(4) -0.047(4) -0.008(4) -0.027(4)
C80 0.125(6) 0.209(6) 0.096(4) -0.052(5) -0.014(4) -0.005(5)
C81 0.125(6) 0.201(6) 0.099(5) -0.058(6) -0.023(5) 0.005(6)

loop_
_atom_type_symbol
_atom_type_description
_atom_type_scat_dispersion_real
_atom_type_scat_dispersion_imag
_atom_type_scat_source
C C 0.0033 0.0016 'International Tables Vol C Tables 4.2.6.8 and 6.1.1.4'
H H 0.0000 0.0000 'International Tables Vol C Tables 4.2.6.8 and 6.1.1.4'
O O 0.0106 0.0060 'International Tables Vol C Tables 4.2.6.8 and 6.1.1.4'

loop_
_geom_angle_atom_site_label_1
_geom_angle_atom_site_label_2
_geom_angle_atom_site_label_3
_geom_angle
O1 C36A C37A 100.6(17)
O1 C36A H36A 111.7
C37A C36A H36A 111.7
O1 C36A H36B 111.7
C37A C36A H36B 111.7
H36A C36A H36B 109.4
C42A C37A C38A 116.3(10)
C42A C37A C36A 124.5(13)
C38A C37A C36A 118.8(13)
C39A C38A C37A 121.0(10)
C39A C38A H38A 119.5
C37A C38A H38A 119.5
C40A C39A C38A 118.7(11)
C40A C39A H39A 120.6
C38A C39A H39A 120.6
C41A C40A C39A 122.7(11)
C41A C40A H40A 118.6
C39A C40A H40A 118.6
C40A C41A C42A 120.2(11)
C40A C41A H41A 119.9
C42A C41A H41A 119.9
C37A C42A C41A 121.1(10)
C37A C42A H42A 119.5
C41A C42A H42A 119.5
O2 C43A H43A 109.5
O2 C43A H43B 109.5
H43A C43A H43B 109.5
O2 C43A H43C 109.5
H43A C43A H43C 109.5
H43B C43A H43C 109.5
O2 C36B C37B 107.(2)
O2 C36B H36C 110.3
C37B C36B H36C 110.3
O2 C36B H36D 110.3
C37B C36B H36D 110.3
H36C C36B H36D 108.5
C42B C37B C38B 117.2(11)
C42B C37B C36B 122.7(14)
C38B C37B C36B 119.9(13)
C37B C38B C39B 122.8(11)
C37B C38B H38B 118.6
C39B C38B H38B 118.6
C40B C39B C38B 114.8(12)
C40B C39B H39B 122.6
C38B C39B H39B 122.6
C41B C40B C39B 124.7(12)
C41B C40B H40B 117.6
C39B C40B H40B 117.6
C40B C41B C42B 119.4(11)
C40B C41B H41B 120.3
C42B C41B H41B 120.3
C41B C42B C37B 120.3(11)
C41B C42B H42B 119.9
C37B C42B H42B 119.9
O1 C43B H43D 109.5
O1 C43B H43E 109.5
H43D C43B H43E 109.5
O1 C43B H43F 109.5
H43D C43B H43F 109.5
H43E C43B H43F 109.5
C36A O1 C3 113.4(10)
C36A O1 C43B 16.0(19)
C3 O1 C43B 125.8(10)
C36B O2 C6 114.6(11)
C36B O2 C43A 9.(3)
C6 O2 C43A 119.8(11)
C10 O3 C44 116.7(4)
C45 O4 C13 118.8(4)
C52 O5 C17 118.6(4)
C20 O6 C59 117.1(4)
C24 O7 C60 117.5(4)
C61 O8 C27 120.7(4)
C31 O9 C68 117.5(4)
C34 O10 C75 117.5(5)
C2 C1 C6 118.1(5)
C2 C1 C35 121.1(4)
C6 C1 C35 120.8(5)
C1 C2 C3 121.3(5)
O1 C3 C2 124.2(5)
O1 C3 C4 115.7(5)
C2 C3 C4 120.1(5)
C5 C4 C3 118.8(5)
C5 C4 C7 120.1(4)
C3 C4 C7 121.0(5)
C4 C5 C6 120.2(5)
O2 C6 C5 123.2(5)
O2 C6 C1 115.4(5)
C5 C6 C1 121.4(6)
C4 C7 C8 111.3(4)
C4 C7 H7A 109.4
C8 C7 H7A 109.4
C4 C7 H7B 109.4
C8 C7 H7B 109.4
H7A C7 H7B 108.0
C9 C8 C13 117.5(5)
C9 C8 C7 120.9(5)
C13 C8 C7 121.5(5)
C10 C9 C8 122.1(5)
C10 C9 H9 118.9
C8 C9 H9 118.9
O3 C10 C9 123.8(4)
O3 C10 C11 115.9(4)
C9 C10 C11 120.3(4)
C12 C11 C10 117.6(5)
C12 C11 C14 121.4(4)
C10 C11 C14 120.9(4)
C13 C12 C11 121.6(5)
C13 C12 H12 119.2
C11 C12 H12 119.2
C12 C13 O4 123.1(4)
C12 C13 C8 120.8(4)
O4 C13 C8 116.1(4)
C11 C14 C15 111.6(4)
C11 C14 H14A 109.3
C15 C14 H14A 109.3
C11 C14 H14B 109.3
C15 C14 H14B 109.3
H14A C14 H14B 108.0
C20 C15 C16 117.7(4)
C20 C15 C14 121.5(4)
C16 C15 C14 120.8(5)
C17 C16 C15 121.0(5)
C17 C16 H16 119.5
C15 C16 H16 119.5
C16 C17 C18 121.4(4)
C16 C17 O5 123.3(5)
C18 C17 O5 115.2(4)
C17 C18 C19 117.9(4)
C17 C18 C21 121.4(4)
C19 C18 C21 120.8(4)
C20 C19 C18 120.6(5)
C20 C19 H19 119.7
C18 C19 H19 119.7
C19 C20 O6 122.8(4)
C19 C20 C15 121.3(4)
O6 C20 C15 115.9(4)
C18 C21 C22 110.9(4)
C18 C21 H21A 109.5
C22 C21 H21A 109.5
C18 C21 H21B 109.5
C22 C21 H21B 109.5
H21A C21 H21B 108.0
C27 C22 C23 118.4(4)
C27 C22 C21 122.0(4)
C23 C22 C21 119.6(4)
C24 C23 C22 120.2(5)
C24 C23 H23 119.9
C22 C23 H23 119.9
O7 C24 C23 123.0(4)
O7 C24 C25 115.7(4)
C23 C24 C25 121.3(4)
C24 C25 C26 117.9(5)
C24 C25 C28 121.2(4)
C26 C25 C28 120.9(5)
C27 C26 C25 120.6(5)
C27 C26 H26 119.7
C25 C26 H26 119.7
C26 C27 C22 121.6(4)
C26 C27 O8 123.7(4)
C22 C27 O8 114.7(4)
C25 C28 C29 112.0(4)
C25 C28 H28A 109.2
C29 C28 H28A 109.2
C25 C28 H28B 109.2
C29 C28 H28B 109.2
H28A C28 H28B 107.9
C34 C29 C30 117.1(5)
C34 C29 C28 122.6(5)
C30 C29 C28 120.1(4)
C31 C30 C29 121.7(4)
C31 C30 H30 119.1
C29 C30 H30 119.1
C30 C31 C32 120.7(5)
C30 C31 O9 123.1(4)
C32 C31 O9 116.2(4)
C31 C32 C33 117.3(5)
C31 C32 C35 120.5(5)
C33 C32 C35 122.1(4)
C34 C33 C32 121.4(4)
C34 C33 H33 119.3
C32 C33 H33 119.3
C33 C34 C29 121.7(5)
C33 C34 O10 122.0(4)
C29 C34 O10 116.3(5)
C1 C35 C32 113.3(4)
C1 C35 H35A 108.9
C32 C35 H35A 108.9
C1 C35 H35B 108.9
C32 C35 H35B 108.9
H35A C35 H35B 107.7
O3 C44 H44A 109.5
O3 C44 H44B 109.5
H44A C44 H44B 109.5
O3 C44 H44C 109.5
H44A C44 H44C 109.5
H44B C44 H44C 109.5
O4 C45 C46 108.6(6)
O4 C45 H45A 110.0
C46 C45 H45A 110.0
O4 C45 H45B 110.0
C46 C45 H45B 110.0
H45A C45 H45B 108.4
C47 C46 C51 118.3(8)
C47 C46 C45 129.2(10)
C51 C46 C45 112.5(9)
C46 C47 C48 121.9(11)
C46 C47 H47 119.0
C48 C47 H47 119.0
C49 C48 C47 115.8(11)
C49 C48 H48 122.1
C47 C48 H48 122.1
C48 C49 C50 125.9(9)
C48 C49 H49 117.0
C50 C49 H49 117.0
C51 C50 C49 116.9(10)
C51 C50 H50 121.6
C49 C50 H50 121.6
C50 C51 C46 120.6(10)
C50 C51 H51 119.7
C46 C51 H51 119.7
O5 C52 C53 109.6(5)
O5 C52 H52A 109.8
C53 C52 H52A 109.8
O5 C52 H52B 109.8
C53 C52 H52B 109.8
H52A C52 H52B 108.2
C54 C53 C58 118.7(5)
C54 C53 C52 119.6(6)
C58 C53 C52 121.7(6)
C53 C54 C55 120.0(7)
C53 C54 H54 120.0
C55 C54 H54 120.0
C56 C55 C54 120.0(8)
C56 C55 H55 120.0
C54 C55 H55 120.0
C55 C56 C57 120.3(7)
C55 C56 H56 119.9
C57 C56 H56 119.9
C56 C57 C58 120.0(7)
C56 C57 H57 120.0
C58 C57 H57 120.0
C57 C58 C53 120.9(7)
C57 C58 H58 119.5
C53 C58 H58 119.5
O6 C59 H59A 109.5
O6 C59 H59B 109.5
H59A C59 H59B 109.5
O6 C59 H59C 109.5
H59A C59 H59C 109.5
H59B C59 H59C 109.5
O7 C60 H60A 109.5
O7 C60 H60B 109.5
H60A C60 H60B 109.5
O7 C60 H60C 109.5
H60A C60 H60C 109.5
H60B C60 H60C 109.5
O8 C61 C62 108.8(5)
O8 C61 H61A 109.9
C62 C61 H61A 109.9
O8 C61 H61B 109.9
C62 C61 H61B 109.9
H61A C61 H61B 108.3
C63 C62 C67 118.9(6)
C63 C62 C61 121.2(5)
C67 C62 C61 119.8(6)
C62 C63 C64 121.8(6)
C62 C63 H63 119.1
C64 C63 H63 119.1
C65 C64 C63 118.9(7)
C65 C64 H64 120.5
C63 C64 H64 120.5
C64 C65 C66 120.5(6)
C64 C65 H65 119.8
C66 C65 H65 119.8
C65 C66 C67 120.9(6)
C65 C66 H66 119.6
C67 C66 H66 119.6
C62 C67 C66 118.9(7)
C62 C67 H67 120.6
C66 C67 H67 120.6
O9 C68 C69 107.2(4)
O9 C68 H68A 110.3
C69 C68 H68A 110.3
O9 C68 H68B 110.3
C69 C68 H68B 110.3
H68A C68 H68B 108.5
C70 C69 C74 117.4(6)
C70 C69 C68 122.2(6)
C74 C69 C68 120.3(7)
C69 C70 C71 121.3(7)
C69 C70 H70 119.4
C71 C70 H70 119.4
C72 C71 C70 120.4(8)
C72 C71 H71 119.8
C70 C71 H71 119.8
C71 C72 C73 120.4(8)
C71 C72 H72 119.8
C73 C72 H72 119.8
C72 C73 C74 118.9(8)
C72 C73 H73 120.5
C74 C73 H73 120.5
C69 C74 C73 121.6(7)
C69 C74 H74 119.2
C73 C74 H74 119.2
O10 C75 H75A 109.5
O10 C75 H75B 109.5
H75A C75 H75B 109.5
O10 C75 H75C 109.5
H75A C75 H75C 109.5
H75B C75 H75C 109.5
C77 C76 H76A 109.5
C77 C76 H76B 109.5
H76A C76 H76B 109.5
C77 C76 H76C 109.5
H76A C76 H76C 109.5
H76B C76 H76C 109.5
C78 C77 C76 97.5(7)
C78 C77 H77A 112.3
C76 C77 H77A 112.3
C78 C77 H77B 112.3
C76 C77 H77B 112.3
H77A C77 H77B 109.9
C77 C78 C79 111.2(9)
C77 C78 H78A 109.4
C79 C78 H78A 109.4
C77 C78 H78B 109.4
C79 C78 H78B 109.4
H78A C78 H78B 108.0
C80 C79 C78 115.8(10)
C80 C79 H79A 108.3
C78 C79 H79A 108.3
C80 C79 H79B 108.3
C78 C79 H79B 108.3
H79A C79 H79B 107.4
C79 C80 C81 115.2(9)
C79 C80 H80A 108.5
C81 C80 H80A 108.5
C79 C80 H80B 108.5
C81 C80 H80B 108.5
H80A C80 H80B 107.5
C80 C81 H81A 109.5
C80 C81 H81B 109.5
H81A C81 H81B 109.5
C80 C81 H81C 109.5
H81A C81 H81C 109.5
H81B C81 H81C 109.5

loop_
_geom_bond_atom_site_label_1
_geom_bond_atom_site_label_2
_geom_bond_distance
C36A O1 1.38(3)
C36A C37A 1.77(2)
C36A H36A 0.99
C36A H36B 0.99
C37A C42A 1.402(12)
C37A C38A 1.415(12)
C38A C39A 1.415(13)
C38A H38A 0.95
C39A C40A 1.351(13)
C39A H39A 0.95
C40A C41A 1.328(13)
C40A H40A 0.95
C41A C42A 1.402(12)
C41A H41A 0.95
C42A H42A 0.95
C43A O2 1.54(4)
C43A H43A 0.98
C43A H43B 0.98
C43A H43C 0.98
C36B O2 1.36(4)
C36B C37B 1.74(2)
C36B H36C 0.99
C36B H36D 0.99
C37B C42B 1.407(8)
C37B C38B 1.415(9)
C38B C39B 1.439(9)
C38B H38B 0.95
C39B C40B 1.376(9)
C39B H39B 0.95
C40B C41B 1.356(9)
C40B H40B 0.95
C41B C42B 1.399(9)
C41B H41B 0.95
C42B H42B 0.95
C43B O1 1.46(2)
C43B H43D 0.98
C43B H43E 0.98
C43B H43F 0.98
O1 C3 1.390(7)
O2 C6 1.393(7)
O3 C10 1.379(6)
O3 C44 1.428(7)
O4 C45 1.378(7)
O4 C13 1.384(6)
O5 C52 1.381(7)
O5 C17 1.394(5)
O6 C20 1.391(5)
O6 C59 1.419(6)
O7 C24 1.386(5)
O7 C60 1.408(6)
O8 C61 1.356(7)
O8 C27 1.399(5)
O9 C31 1.390(6)
O9 C68 1.437(5)
O10 C34 1.393(7)
O10 C75 1.440(8)
C1 C2 1.385(8)
C1 C6 1.401(7)
C1 C35 1.508(7)
C2 C3 1.392(8)
C3 C4 1.414(7)
C4 C5 1.385(8)
C4 C7 1.510(8)
C5 C6 1.395(8)
C7 C8 1.524(7)
C7 H7A 0.99
C7 H7B 0.99
C8 C9 1.394(7)
C8 C13 1.396(7)
C9 C10 1.380(7)
C9 H9 0.95
C10 C11 1.404(7)
C11 C12 1.396(6)
C11 C14 1.512(7)
C12 C13 1.383(7)
C12 H12 0.95
C14 C15 1.516(7)
C14 H14A 0.99
C14 H14B 0.99
C15 C20 1.393(7)
C15 C16 1.401(6)
C16 C17 1.375(7)
C16 H16 0.95
C17 C18 1.391(7)
C18 C19 1.402(6)
C18 C21 1.508(7)
C19 C20 1.383(7)
C19 H19 0.95
C21 C22 1.525(6)
C21 H21A 0.99
C21 H21B 0.99
C22 C27 1.385(7)
C22 C23 1.401(6)
C23 C24 1.389(7)
C23 H23 0.95
C24 C25 1.400(7)
C25 C26 1.401(6)
C25 C28 1.499(7)
C26 C27 1.381(7)
C26 H26 0.95
C28 C29 1.519(7)
C28 H28A 0.99
C28 H28B 0.99
C29 C34 1.383(7)
C29 C30 1.398(7)
C30 C31 1.385(7)
C30 H30 0.95
C31 C32 1.388(6)
C32 C33 1.404(7)
C32 C35 1.524(7)
C33 C34 1.370(8)
C33 H33 0.95
C35 H35A 0.99
C35 H35B 0.99
C44 H44A 0.98
C44 H44B 0.98
C44 H44C 0.98
C45 C46 1.514(9)
C45 H45A 0.99
C45 H45B 0.99
C46 C47 1.353(14)
C46 C51 1.457(14)
C47 C48 1.440(12)
C47 H47 0.95
C48 C49 1.347(14)
C48 H48 0.95
C49 C50 1.397(13)
C49 H49 0.95
C50 C51 1.372(10)
C50 H50 0.95
C51 H51 0.95
C52 C53 1.502(7)
C52 H52A 0.99
C52 H52B 0.99
C53 C54 1.364(9)
C53 C58 1.383(9)
C54 C55 1.411(9)
C54 H54 0.95
C55 C56 1.354(11)
C55 H55 0.95
C56 C57 1.361(11)
C56 H56 0.95
C57 C58 1.379(8)
C57 H57 0.95
C58 H58 0.95
C59 H59A 0.98
C59 H59B 0.98
C59 H59C 0.98
C60 H60A 0.98
C60 H60B 0.98
C60 H60C 0.98
C61 C62 1.508(8)
C61 H61A 0.99
C61 H61B 0.99
C62 C63 1.363(9)
C62 C67 1.382(8)
C63 C64 1.394(8)
C63 H63 0.95
C64 C65 1.357(9)
C64 H64 0.95
C65 C66 1.358(10)
C65 H65 0.95
C66 C67 1.404(9)
C66 H66 0.95
C67 H67 0.95
C68 C69 1.490(8)
C68 H68A 0.99
C68 H68B 0.99
C69 C70 1.373(9)
C69 C74 1.374(9)
C70 C71 1.393(10)
C70 H70 0.95
C71 C72 1.344(11)
C71 H71 0.95
C72 C73 1.368(11)
C72 H72 0.95
C73 C74 1.405(10)
C73 H73 0.95
C74 H74 0.95
C75 H75A 0.98
C75 H75B 0.98
C75 H75C 0.98
C76 C77 1.599(5)
C76 H76A 0.98
C76 H76B 0.98
C76 H76C 0.98
C77 C78 1.545(12)
C77 H77A 0.99
C77 H77B 0.99
C78 C79 1.553(13)
C78 H78A 0.99
C78 H78B 0.99
C79 C80 1.421(11)
C79 H79A 0.99
C79 H79B 0.99
C80 C81 1.660(14)
C80 H80A 0.99
C80 H80B 0.99
C81 H81A 0.98
C81 H81B 0.98
C81 H81C 0.98

loop_
_geom_torsion_atom_site_label_1
_geom_torsion_atom_site_label_2
_geom_torsion_atom_site_label_3
_geom_torsion_atom_site_label_4
_geom_torsion
O1 C36A C37A C42A 21.(3)
O1 C36A C37A C38A -166.1(16)
C42A C37A C38A C39A -1.1(16)
C36A C37A C38A C39A -174.5(18)
C37A C38A C39A C40A 0.6(17)
C38A C39A C40A C41A 1.0(17)
C39A C40A C41A C42A -2.0(17)
C38A C37A C42A C41A 0.1(16)
C36A C37A C42A C41A 173.2(18)
C40A C41A C42A C37A 1.4(16)
O2 C36B C37B C42B 149.7(18)
O2 C36B C37B C38B -36.(3)
C42B C37B C38B C39B 0.2(19)
C36B C37B C38B C39B -175.(2)
C37B C38B C39B C40B -0.1(18)
C38B C39B C40B C41B -5.(2)
C39B C40B C41B C42B 11.(2)
C40B C41B C42B C37B -10.(2)
C38B C37B C42B C41B 4.8(19)
C36B C37B C42B C41B 180.(2)
C37A C36A O1 C3 166.1(10)
C37A C36A O1 C43B 23.(8)
C37B C36B O2 C6 -171.2(12)
C37B C36B O2 C43A -44.(16)
C6 C1 C2 C3 -0.4(7)
C35 C1 C2 C3 179.5(4)
C36A O1 C3 C2 10.(2)
C43B O1 C3 C2 21.6(18)
C36A O1 C3 C4 -170.2(19)
C43B O1 C3 C4 -158.5(17)
C1 C2 C3 O1 179.3(4)
C1 C2 C3 C4 -0.5(7)
O1 C3 C4 C5 -178.7(4)
C2 C3 C4 C5 1.1(7)
O1 C3 C4 C7 -1.3(7)
C2 C3 C4 C7 178.6(5)
C3 C4 C5 C6 -0.8(7)
C7 C4 C5 C6 -178.3(4)
C36B O2 C6 C5 3.(2)
C43A O2 C6 C5 -5.(2)
C36B O2 C6 C1 -177.(2)
C43A O2 C6 C1 175.(2)
C4 C5 C6 O2 -179.8(4)
C4 C5 C6 C1 -0.1(7)
C2 C1 C6 O2 -179.5(4)
C35 C1 C6 O2 0.6(6)
C2 C1 C6 C5 0.7(7)
C35 C1 C6 C5 -179.1(4)
C5 C4 C7 C8 85.4(6)
C3 C4 C7 C8 -92.0(6)
C4 C7 C8 C9 85.9(6)
C4 C7 C8 C13 -90.5(6)
C13 C8 C9 C10 0.0(7)
C7 C8 C9 C10 -176.6(5)
C44 O3 C10 C9 8.2(7)
C44 O3 C10 C11 -172.9(5)
C8 C9 C10 O3 -179.8(5)
C8 C9 C10 C11 1.4(8)
O3 C10 C11 C12 179.1(4)
C9 C10 C11 C12 -2.0(7)
O3 C10 C11 C14 -2.7(7)
C9 C10 C11 C14 176.2(4)
C10 C11 C12 C13 1.2(7)
C14 C11 C12 C13 -177.0(5)
C11 C12 C13 O4 178.3(5)
C11 C12 C13 C8 0.1(8)
C45 O4 C13 C12 18.4(8)
C45 O4 C13 C8 -163.4(6)
C9 C8 C13 C12 -0.7(7)
C7 C8 C13 C12 175.8(5)
C9 C8 C13 O4 -179.0(4)
C7 C8 C13 O4 -2.4(7)
C12 C11 C14 C15 88.4(5)
C10 C11 C14 C15 -89.7(6)
C11 C14 C15 C20 -88.5(5)
C11 C14 C15 C16 89.2(5)
C20 C15 C16 C17 0.1(7)
C14 C15 C16 C17 -177.7(4)
C15 C16 C17 C18 -1.2(7)
C15 C16 C17 O5 179.5(4)
C52 O5 C17 C16 -13.5(7)
C52 O5 C17 C18 167.2(5)
C16 C17 C18 C19 1.1(7)
O5 C17 C18 C19 -179.5(4)
C16 C17 C18 C21 -179.3(4)
O5 C17 C18 C21 0.1(6)
C17 C18 C19 C20 0.1(6)
C21 C18 C19 C20 -179.5(4)
C18 C19 C20 O6 179.0(4)
C18 C19 C20 C15 -1.3(7)
C59 O6 C20 C19 -3.0(6)
C59 O6 C20 C15 177.3(4)
C16 C15 C20 C19 1.1(7)
C14 C15 C20 C19 178.9(4)
C16 C15 C20 O6 -179.1(4)
C14 C15 C20 O6 -1.4(6)
C17 C18 C21 C22 -90.8(5)
C19 C18 C21 C22 88.7(5)
C18 C21 C22 C27 -90.1(6)
C18 C21 C22 C23 89.4(5)
C27 C22 C23 C24 1.6(7)
C21 C22 C23 C24 -178.0(4)
C60 O7 C24 C23 -8.9(7)
C60 O7 C24 C25 172.3(4)
C22 C23 C24 O7 -179.7(4)
C22 C23 C24 C25 -1.1(7)
O7 C24 C25 C26 179.0(4)
C23 C24 C25 C26 0.3(7)
O7 C24 C25 C28 -2.2(7)
C23 C24 C25 C28 179.0(5)
C24 C25 C26 C27 0.0(7)
C28 C25 C26 C27 -178.7(5)
C25 C26 C27 C22 0.5(8)
C25 C26 C27 O8 179.5(5)
C23 C22 C27 C26 -1.3(7)
C21 C22 C27 C26 178.3(5)
C23 C22 C27 O8 179.7(4)
C21 C22 C27 O8 -0.8(7)
C61 O8 C27 C26 -10.1(9)
C61 O8 C27 C22 169.0(6)
C24 C25 C28 C29 -85.5(6)
C26 C25 C28 C29 93.2(6)
C25 C28 C29 C34 -97.0(6)
C25 C28 C29 C30 78.7(6)
C34 C29 C30 C31 0.7(7)
C28 C29 C30 C31 -175.2(4)
C29 C30 C31 C32 1.6(7)
C29 C30 C31 O9 -178.5(4)
C68 O9 C31 C30 8.6(7)
C68 O9 C31 C32 -171.4(4)
C30 C31 C32 C33 -2.8(7)
O9 C31 C32 C33 177.2(4)
C30 C31 C32 C35 175.2(4)
O9 C31 C32 C35 -4.8(6)
C31 C32 C33 C34 1.9(7)
C35 C32 C33 C34 -176.1(5)
C32 C33 C34 C29 0.3(8)
C32 C33 C34 O10 -179.6(4)
C30 C29 C34 C33 -1.6(7)
C28 C29 C34 C33 174.1(5)
C30 C29 C34 O10 178.3(4)
C28 C29 C34 O10 -6.0(7)
C75 O10 C34 C33 14.2(8)
C75 O10 C34 C29 -165.7(6)
C2 C1 C35 C32 97.7(6)
C6 C1 C35 C32 -82.4(6)
C31 C32 C35 C1 -84.5(6)
C33 C32 C35 C1 93.4(6)
C13 O4 C45 C46 170.8(6)
O4 C45 C46 C47 -97.4(10)
O4 C45 C46 C51 83.4(9)
C51 C46 C47 C48 7.4(14)
C45 C46 C47 C48 -171.6(7)
C46 C47 C48 C49 -7.5(15)
C47 C48 C49 C50 1.5(15)
C48 C49 C50 C51 4.3(15)
C49 C50 C51 C46 -4.3(14)
C47 C46 C51 C50 -1.3(14)
C45 C46 C51 C50 177.9(8)
C17 O5 C52 C53 -177.1(5)
O5 C52 C53 C54 128.7(7)
O5 C52 C53 C58 -51.6(8)
C58 C53 C54 C55 -4.2(10)
C52 C53 C54 C55 175.4(7)
C53 C54 C55 C56 4.3(12)
C54 C55 C56 C57 -2.7(13)
C55 C56 C57 C58 1.0(13)
C56 C57 C58 C53 -1.0(11)
C54 C53 C58 C57 2.6(10)
C52 C53 C58 C57 -177.1(6)
C27 O8 C61 C62 176.8(5)
O8 C61 C62 C63 -50.1(9)
O8 C61 C62 C67 127.4(7)
C67 C62 C63 C64 3.9(11)
C61 C62 C63 C64 -178.7(7)
C62 C63 C64 C65 -0.7(11)
C63 C64 C65 C66 -1.7(12)
C64 C65 C66 C67 0.9(12)
C63 C62 C67 C66 -4.6(10)
C61 C62 C67 C66 177.9(7)
C65 C66 C67 C62 2.3(11)
C31 O9 C68 C69 173.4(5)
O9 C68 C69 C70 82.3(7)
O9 C68 C69 C74 -95.6(6)
C74 C69 C70 C71 0.9(9)
C68 C69 C70 C71 -177.0(6)
C69 C70 C71 C72 -0.9(11)
C70 C71 C72 C73 -0.1(12)
C71 C72 C73 C74 1.1(11)
C70 C69 C74 C73 0.0(9)
C68 C69 C74 C73 178.1(6)
C72 C73 C74 C69 -1.1(10)
C76 C77 C78 C79 175.1(7)
C77 C78 C79 C80 175.4(8)
C78 C79 C80 C81 166.0(8)
